data_7200942
loop_
_publ_author_name
'Chen, Wen-Xian'
'Ren, Yan-Ping'
'Long, La-Sheng'
'Huang, Rong-Bin'
'Zheng, Lan-Sun'

_publ_section_title
;
 Ionothermal synthesis of 3d--4f and 4f layered anionic metal--organic
 frameworks
;
_journal_issue 8
_journal_name_full CrystEngComm
_journal_page_first 1522
_journal_paper_doi 10.1039/b901404g
_journal_volume 11
_journal_year 2009
_chemical_formula_sum 'C38 H52 Co La2 N4 O24 S4'
_chemical_formula_weight 1413.83
_chemical_name_systematic
;
?
;
_space_group_IT_number 2
_symmetry_cell_setting triclinic
_symmetry_space_group_name_Hall '-P 1'
_symmetry_space_group_name_H-M 'P -1'
_atom_sites_solution_hydrogens geom
_atom_sites_solution_primary direct
_atom_sites_solution_secondary difmap
_audit_creation_method SHELXL-97
_cell_angle_alpha 79.66(3)
_cell_angle_beta 71.61(3)
_cell_angle_gamma 87.54(3)
_cell_formula_units_Z 1
_cell_length_a 10.444(2)
_cell_length_b 11.213(2)
_cell_length_c 12.233(2)
_cell_measurement_temperature 293(2)
_cell_volume 1337.2(5)
_computing_cell_refinement RAPID
_computing_data_collection R-AXIS-SPIDER
_computing_data_reduction RAPID
_computing_molecular_graphics 'SHELXTL V.5.0 (Sheldrick, 1997)'
_computing_publication_material 'SHELXL-97 (Sheldrick, 1997)'
_computing_structure_refinement 'SHELXL-97 (Sheldrick, 1997)'
_computing_structure_solution 'SHELXS-97 (Sheldrick, 1990)'
_diffrn_ambient_temperature 293(2)
_diffrn_measured_fraction_theta_full 0.998
_diffrn_measured_fraction_theta_max 0.998
_diffrn_measurement_device_type 'Rigaku RAXIS-CS Imaging Plate'
_diffrn_measurement_method \w
_diffrn_radiation_monochromator graphite
_diffrn_radiation_source 'fine-focus sealed tube'
_diffrn_radiation_type MoK\a
_diffrn_radiation_wavelength 0.71073
_diffrn_reflns_av_R_equivalents 0.0375
_diffrn_reflns_av_sigmaI/netI 0.0478
_diffrn_reflns_limit_h_max 12
_diffrn_reflns_limit_h_min -12
_diffrn_reflns_limit_k_max 13
_diffrn_reflns_limit_k_min -13
_diffrn_reflns_limit_l_max 13
_diffrn_reflns_limit_l_min -15
_diffrn_reflns_number 11611
_diffrn_reflns_theta_full 26.00
_diffrn_reflns_theta_max 26.00
_diffrn_reflns_theta_min 3.09
_exptl_absorpt_coefficient_mu 2.114
_exptl_absorpt_correction_T_max 0.6772
_exptl_absorpt_correction_T_min 0.6201
_exptl_absorpt_correction_type analytical
_exptl_absorpt_process_details Tompa_analytical
_exptl_crystal_colour pink
_exptl_crystal_density_diffrn 1.756
_exptl_crystal_density_meas ?
_exptl_crystal_density_method .
_exptl_crystal_description block
_exptl_crystal_F_000 705
_exptl_crystal_size_max 0.25
_exptl_crystal_size_mid 0.20
_exptl_crystal_size_min 0.20
_refine_diff_density_max 2.692
_refine_diff_density_min -0.961
_refine_diff_density_rms 0.154
_refine_ls_extinction_method none
_refine_ls_goodness_of_fit_ref 1.088
_refine_ls_hydrogen_treatment constr
_refine_ls_matrix_type full
_refine_ls_number_parameters 334
_refine_ls_number_reflns 5238
_refine_ls_number_restraints 0
_refine_ls_restrained_S_all 1.088
_refine_ls_R_factor_all 0.0466
_refine_ls_R_factor_gt 0.0426
_refine_ls_shift/su_max 0.006
_refine_ls_shift/su_mean 0.000
_refine_ls_structure_factor_coef Fsqd
_refine_ls_weighting_details 'calc w=1/[\s^2^(Fo^2^)+(0.0616P)^2^+5.1978P] where P=(Fo^2^+2Fc^2^)/3'
_refine_ls_weighting_scheme calc
_refine_ls_wR_factor_gt 0.1193
_refine_ls_wR_factor_ref 0.1255
_reflns_number_gt 4749
_reflns_number_total 5238
_reflns_threshold_expression >2sigma(I)
_cod_data_source_file b901404g.txt
_cod_data_source_block complex1
_cod_depositor_comments
;
The following automatic conversions were performed:
'_symmetry_cell_setting' value 'TRICLINIC' changed to 'triclinic'
according to '/home/saulius/struct/CIF-dictionaries/cif_core.dic'
dictionary named 'cif_core.dic' version 2.4.1 from 2010-06-29.

Automatic conversion script
Id: cif_fix_enum 1527 2010-12-29 10:47:43Z saulius 
;
_cod_original_sg_symbol_H-M P-1
_cod_database_code 7200942

loop_
_symmetry_equiv_pos_as_xyz
'x, y, z'
'-x, -y, -z'

loop_
_atom_site_label
_atom_site_type_symbol
_atom_site_fract_x
_atom_site_fract_y
_atom_site_fract_z
_atom_site_U_iso_or_equiv
_atom_site_adp_type
_atom_site_occupancy
_atom_site_symmetry_multiplicity
_atom_site_calc_flag
_atom_site_refinement_flags
_atom_site_disorder_assembly
_atom_site_disorder_group
La1 La 0.57604(3) 0.93872(3) 0.64678(2) 0.02241(12) Uani 1 1 d . . .
Co1 Co 0.0000 1.0000 0.5000 0.0274(2) Uani 1 2 d S . .
S1 S 0.48851(18) 1.26610(14) 0.54446(14) 0.0400(4) Uani 1 1 d . . .
S2 S 0.86930(16) 0.74099(14) 0.66938(14) 0.0397(4) Uani 1 1 d . . .
O1 O 0.4062(4) 0.7726(4) 0.7994(3) 0.0382(10) Uani 1 1 d . . .
O2 O 0.4449(5) 0.9367(4) 0.8592(4) 0.0436(11) Uani 1 1 d . . .
O3 O 0.0742(4) 0.8873(4) 1.3784(3) 0.0344(9) Uani 1 1 d . . .
O4 O 0.2806(4) 0.9595(4) 1.2760(4) 0.0409(11) Uani 1 1 d . . .
O5 O 0.7278(4) 0.7763(4) 0.7034(4) 0.0400(10) Uani 1 1 d . . .
O6 O 0.8981(6) 0.6556(6) 0.7591(5) 0.076(2) Uani 1 1 d . . .
O7 O 0.9602(4) 0.8452(4) 0.6309(4) 0.0402(10) Uani 1 1 d . . .
O8 O 0.5197(6) 1.1638(4) 0.6243(4) 0.0500(12) Uani 1 1 d . . .
O9 O 0.4215(5) 1.2268(4) 0.4684(4) 0.0393(10) Uani 1 1 d . . .
O10 O 0.4162(6) 1.3591(4) 0.6051(5) 0.0580(14) Uani 1 1 d . . .
O11 O 0.1941(4) 1.0165(4) 0.5222(3) 0.0306(8) Uani 1 1 d . . .
O12 O 0.3667(4) 0.9673(4) 0.5834(3) 0.0294(8) Uani 1 1 d . . .
N1 N 0.4911(6) 0.4251(5) 0.8262(5) 0.0450(13) Uani 1 1 d . . .
N2 N 0.3630(6) 0.2824(5) 0.9480(5) 0.0387(12) Uani 1 1 d . . .
C1 C 0.2810(5) 0.7980(5) 0.9957(5) 0.0276(11) Uani 1 1 d . . .
C2 C 0.2827(5) 0.8524(5) 1.0880(4) 0.0260(11) Uani 1 1 d . . .
H2 H 0.3519 0.9067 1.0783 0.031 Uiso 1 1 calc R . .
C3 C 0.1816(5) 0.8269(5) 1.1956(5) 0.0255(11) Uani 1 1 d . . .
C4 C 0.0813(5) 0.7414(5) 1.2090(5) 0.0303(12) Uani 1 1 d . . .
H4 H 0.0136 0.7233 1.2806 0.036 Uiso 1 1 calc R . .
C5 C 0.0802(6) 0.6835(5) 1.1188(5) 0.0319(12) Uani 1 1 d . . .
C6 C 0.1803(6) 0.7125(5) 1.0113(5) 0.0314(12) Uani 1 1 d . . .
H6 H 0.1802 0.6749 0.9495 0.038 Uiso 1 1 calc R . .
C7 C 0.3849(6) 0.8367(5) 0.8768(4) 0.0283(11) Uani 1 1 d . . .
C8 C 0.1791(5) 0.8947(5) 1.2906(5) 0.0280(11) Uani 1 1 d . . .
C9 C -0.0302(7) 0.5907(6) 1.1378(6) 0.0449(16) Uani 1 1 d . . .
H9A H -0.0416 0.5852 1.0640 0.067 Uiso 1 1 calc R . .
H9B H -0.1133 0.6153 1.1891 0.067 Uiso 1 1 calc R . .
H9C H -0.0053 0.5130 1.1722 0.067 Uiso 1 1 calc R . .
C10 C 0.6443(9) 1.3291(8) 0.4505(8) 0.066(2) Uani 1 1 d . . .
H10A H 0.6289 1.3971 0.3964 0.099 Uiso 1 1 calc R . .
H10B H 0.6948 1.2691 0.4081 0.099 Uiso 1 1 calc R . .
H10C H 0.6943 1.3555 0.4958 0.099 Uiso 1 1 calc R . .
C11 C 0.8928(10) 0.6717(8) 0.5448(8) 0.076(3) Uani 1 1 d . . .
H11A H 0.9845 0.6459 0.5178 0.114 Uiso 1 1 calc R . .
H11B H 0.8736 0.7291 0.4838 0.114 Uiso 1 1 calc R . .
H11C H 0.8331 0.6028 0.5655 0.114 Uiso 1 1 calc R . .
C12 C 0.2421(5) 0.9858(5) 0.6061(5) 0.0272(11) Uani 1 1 d . . .
C13 C 0.1541(7) 0.9728(9) 0.7303(6) 0.059(2) Uani 1 1 d . . .
H13A H 0.1648 0.8935 0.7714 0.089 Uiso 1 1 calc R . .
H13B H 0.0616 0.9833 0.7327 0.089 Uiso 1 1 calc R . .
H13C H 0.1792 1.0331 0.7667 0.089 Uiso 1 1 calc R . .
C14 C 0.4631(7) 0.3076(6) 0.8492(6) 0.0412(14) Uani 1 1 d . . .
H14 H 0.5071 0.2515 0.8031 0.049 Uiso 1 1 calc R . .
C15 C 0.3247(8) 0.3883(7) 0.9897(7) 0.0557(19) Uani 1 1 d . . .
H15 H 0.2567 0.3966 1.0583 0.067 Uiso 1 1 calc R . .
C16 C 0.4030(8) 0.4777(6) 0.9137(7) 0.0552(19) Uani 1 1 d . . .
H16 H 0.3988 0.5596 0.9189 0.066 Uiso 1 1 calc R . .
C17 C 0.6004(10) 0.4871(9) 0.7278(8) 0.074(3) Uani 1 1 d . . .
H17A H 0.6826 0.4435 0.7225 0.111 Uiso 1 1 calc R . .
H17B H 0.6116 0.5679 0.7397 0.111 Uiso 1 1 calc R . .
H17C H 0.5786 0.4908 0.6567 0.111 Uiso 1 1 calc R . .
C18 C 0.3050(8) 0.1606(6) 1.0031(6) 0.0484(16) Uani 1 1 d . . .
H18A H 0.3073 0.1433 1.0831 0.058 Uiso 1 1 calc R . .
H18B H 0.3600 0.1010 0.9614 0.058 Uiso 1 1 calc R . .
C19 C 0.1629(10) 0.1485(9) 1.0035(10) 0.080(3) Uani 1 1 d . . .
H19A H 0.1298 0.0677 1.0397 0.120 Uiso 1 1 calc R . .
H19B H 0.1602 0.1643 0.9245 0.120 Uiso 1 1 calc R . .
H19C H 0.1074 0.2057 1.0466 0.120 Uiso 1 1 calc R . .

loop_
_atom_site_aniso_label
_atom_site_aniso_U_11
_atom_site_aniso_U_22
_atom_site_aniso_U_33
_atom_site_aniso_U_23
_atom_site_aniso_U_13
_atom_site_aniso_U_12
La1 0.01928(17) 0.03004(19) 0.01742(17) -0.00463(12) -0.00440(11) -0.00284(11)
Co1 0.0174(5) 0.0432(6) 0.0219(5) -0.0100(4) -0.0045(4) 0.0017(4)
S1 0.0593(10) 0.0288(7) 0.0393(8) -0.0118(6) -0.0229(7) 0.0019(7)
S2 0.0322(8) 0.0389(8) 0.0365(8) 0.0038(7) -0.0010(6) 0.0060(6)
O1 0.042(2) 0.041(2) 0.025(2) -0.0097(18) 0.0018(17) -0.0060(18)
O2 0.044(3) 0.050(3) 0.028(2) -0.016(2) 0.0086(18) -0.020(2)
O3 0.027(2) 0.047(2) 0.027(2) -0.0141(18) 0.0000(16) -0.0058(17)
O4 0.028(2) 0.067(3) 0.030(2) -0.016(2) -0.0046(17) -0.016(2)
O5 0.029(2) 0.045(2) 0.039(2) 0.004(2) -0.0077(18) 0.0026(18)
O6 0.047(3) 0.078(4) 0.070(4) 0.037(3) -0.001(3) 0.020(3)
O7 0.036(2) 0.050(3) 0.031(2) 0.0029(19) -0.0105(18) -0.0031(19)
O8 0.089(4) 0.033(2) 0.038(2) -0.010(2) -0.032(3) 0.006(2)
O9 0.052(3) 0.036(2) 0.036(2) -0.0078(19) -0.022(2) 0.0042(19)
O10 0.094(4) 0.036(3) 0.055(3) -0.022(2) -0.033(3) 0.016(3)
O11 0.0207(19) 0.046(2) 0.0223(18) -0.0036(17) -0.0036(14) -0.0018(16)
O12 0.0220(19) 0.037(2) 0.0287(19) -0.0031(17) -0.0087(15) -0.0004(15)
N1 0.050(3) 0.040(3) 0.045(3) 0.000(3) -0.017(3) -0.007(2)
N2 0.045(3) 0.032(3) 0.039(3) -0.003(2) -0.017(2) 0.003(2)
C1 0.024(3) 0.032(3) 0.024(3) -0.004(2) -0.004(2) -0.001(2)
C2 0.022(3) 0.029(3) 0.024(3) -0.001(2) -0.004(2) -0.002(2)
C3 0.020(3) 0.032(3) 0.024(2) -0.003(2) -0.007(2) -0.001(2)
C4 0.024(3) 0.033(3) 0.029(3) -0.005(2) 0.000(2) -0.004(2)
C5 0.026(3) 0.033(3) 0.037(3) -0.007(2) -0.008(2) -0.002(2)
C6 0.034(3) 0.030(3) 0.030(3) -0.009(2) -0.008(2) 0.001(2)
C7 0.027(3) 0.036(3) 0.019(2) -0.004(2) -0.004(2) 0.001(2)
C8 0.022(3) 0.039(3) 0.023(2) -0.006(2) -0.006(2) -0.002(2)
C9 0.039(4) 0.039(3) 0.056(4) -0.010(3) -0.012(3) -0.012(3)
C10 0.067(6) 0.055(5) 0.077(6) -0.011(4) -0.021(4) -0.011(4)
C11 0.084(7) 0.056(5) 0.064(5) -0.022(4) 0.019(5) -0.019(4)
C12 0.023(3) 0.036(3) 0.023(3) -0.008(2) -0.007(2) -0.002(2)
C13 0.034(4) 0.115(7) 0.026(3) -0.008(4) -0.010(3) 0.012(4)
C14 0.049(4) 0.040(3) 0.037(3) -0.008(3) -0.016(3) 0.003(3)
C15 0.049(4) 0.054(4) 0.059(5) -0.020(4) -0.004(3) 0.001(3)
C16 0.055(5) 0.036(4) 0.074(5) -0.016(4) -0.017(4) 0.004(3)
C17 0.065(6) 0.085(6) 0.063(5) -0.002(5) -0.011(4) -0.033(5)
C18 0.061(5) 0.038(3) 0.043(4) 0.005(3) -0.018(3) -0.003(3)
C19 0.067(6) 0.060(5) 0.114(8) 0.009(5) -0.041(6) -0.012(4)

loop_
_atom_type_symbol
_atom_type_description
_atom_type_scat_dispersion_real
_atom_type_scat_dispersion_imag
_atom_type_scat_source
C C 0.0033 0.0016 'International Tables Vol C Tables 4.2.6.8 and 6.1.1.4'
H H 0.0000 0.0000 'International Tables Vol C Tables 4.2.6.8 and 6.1.1.4'
N N 0.0061 0.0033 'International Tables Vol C Tables 4.2.6.8 and 6.1.1.4'
O O 0.0106 0.0060 'International Tables Vol C Tables 4.2.6.8 and 6.1.1.4'
La La -0.2871 2.4523 'International Tables Vol C Tables 4.2.6.8 and 6.1.1.4'
S S 0.1246 0.1234 'International Tables Vol C Tables 4.2.6.8 and 6.1.1.4'
Co Co 0.3494 0.9721 'International Tables Vol C Tables 4.2.6.8 and 6.1.1.4'

loop_
_geom_angle_atom_site_label_1
_geom_angle_atom_site_label_2
_geom_angle_atom_site_label_3
_geom_angle
_geom_angle_site_symmetry_1
_geom_angle_site_symmetry_3
_geom_angle_publ_flag
O4 La1 O5 75.31(16) 2_677 . ?
O4 La1 O9 141.77(15) 2_677 2_676 ?
O5 La1 O9 73.00(15) . 2_676 ?
O4 La1 O2 74.25(14) 2_677 . ?
O5 La1 O2 90.68(16) . . ?
O9 La1 O2 126.46(14) 2_676 . ?
O4 La1 O12 142.30(15) 2_677 . ?
O5 La1 O12 141.42(14) . . ?
O9 La1 O12 73.99(13) 2_676 . ?
O2 La1 O12 93.14(14) . . ?
O4 La1 O8 71.71(17) 2_677 . ?
O5 La1 O8 146.84(16) . . ?
O9 La1 O8 135.04(14) 2_676 . ?
O2 La1 O8 83.75(16) . . ?
O12 La1 O8 71.67(15) . . ?
O4 La1 O11 73.88(13) 2_677 2_676 ?
O5 La1 O11 76.53(13) . 2_676 ?
O9 La1 O11 78.39(14) 2_676 2_676 ?
O2 La1 O11 147.73(14) . 2_676 ?
O12 La1 O11 115.40(12) . 2_676 ?
O8 La1 O11 90.99(16) . 2_676 ?
O4 La1 O1 115.88(14) 2_677 . ?
O5 La1 O1 76.20(14) . . ?
O9 La1 O1 76.39(14) 2_676 . ?
O2 La1 O1 50.09(13) . . ?
O12 La1 O1 77.12(14) . . ?
O8 La1 O1 121.79(16) . . ?
O11 La1 O1 147.15(13) 2_676 . ?
O4 La1 O12 107.91(13) 2_677 2_676 ?
O5 La1 O12 117.35(13) . 2_676 ?
O9 La1 O12 69.69(13) 2_676 2_676 ?
O2 La1 O12 151.75(15) . 2_676 ?
O12 La1 O12 67.60(14) . 2_676 ?
O8 La1 O12 70.89(13) . 2_676 ?
O11 La1 O12 48.13(12) 2_676 2_676 ?
O1 La1 O12 136.20(13) . 2_676 ?
O4 La1 C7 95.55(15) 2_677 . ?
O5 La1 C7 83.38(15) . . ?
O9 La1 C7 101.44(15) 2_676 . ?
O2 La1 C7 25.06(15) . . ?
O12 La1 C7 84.11(14) . . ?
O8 La1 C7 102.96(16) . . ?
O11 La1 C7 159.08(14) 2_676 . ?
O1 La1 C7 25.05(14) . . ?
O12 La1 C7 151.64(14) 2_676 . ?
O4 La1 C12 92.71(14) 2_677 2_676 ?
O5 La1 C12 95.81(15) . 2_676 ?
O9 La1 C12 70.03(15) 2_676 2_676 ?
O2 La1 C12 163.49(14) . 2_676 ?
O12 La1 C12 91.21(13) . 2_676 ?
O8 La1 C12 82.52(16) . 2_676 ?
O11 La1 C12 24.19(13) 2_676 2_676 ?
O1 La1 C12 146.34(13) . 2_676 ?
O12 La1 C12 24.19(13) 2_676 2_676 ?
C7 La1 C12 171.20(15) . 2_676 ?
O3 Co1 O3 180.000(1) 2_577 1_554 ?
O3 Co1 O7 88.13(17) 2_577 2_676 ?
O3 Co1 O7 91.87(17) 1_554 2_676 ?
O3 Co1 O7 91.87(17) 2_577 1_455 ?
O3 Co1 O7 88.13(17) 1_554 1_455 ?
O7 Co1 O7 180.00(18) 2_676 1_455 ?
O3 Co1 O11 92.14(16) 2_577 2_576 ?
O3 Co1 O11 87.86(16) 1_554 2_576 ?
O7 Co1 O11 89.06(16) 2_676 2_576 ?
O7 Co1 O11 90.94(16) 1_455 2_576 ?
O3 Co1 O11 87.86(16) 2_577 . ?
O3 Co1 O11 92.14(16) 1_554 . ?
O7 Co1 O11 90.94(16) 2_676 . ?
O7 Co1 O11 89.06(16) 1_455 . ?
O11 Co1 O11 180.000(1) 2_576 . ?
O10 S1 O9 112.8(3) . . ?
O10 S1 O8 112.1(3) . . ?
O9 S1 O8 112.0(3) . . ?
O10 S1 C10 107.5(4) . . ?
O9 S1 C10 105.5(4) . . ?
O8 S1 C10 106.5(4) . . ?
O6 S2 O7 112.2(4) . . ?
O6 S2 O5 111.7(3) . . ?
O7 S2 O5 112.1(3) . . ?
O6 S2 C11 109.1(5) . . ?
O7 S2 C11 106.3(3) . . ?
O5 S2 C11 105.0(4) . . ?
C7 O1 La1 90.9(3) . . ?
C7 O2 La1 96.9(3) . . ?
C8 O3 Co1 131.5(4) . 1_556 ?
C8 O4 La1 151.0(4) . 2_677 ?
S2 O5 La1 140.6(3) . . ?
S2 O7 Co1 137.6(3) . 1_655 ?
S1 O8 La1 143.4(3) . . ?
S1 O9 La1 141.8(3) . 2_676 ?
C12 O11 Co1 134.9(3) . . ?
C12 O11 La1 97.7(3) . 2_676 ?
Co1 O11 La1 125.82(16) . 2_676 ?
C12 O12 La1 150.6(3) . . ?
C12 O12 La1 94.0(3) . 2_676 ?
La1 O12 La1 112.40(14) . 2_676 ?
C14 N1 C16 108.1(6) . . ?
C14 N1 C17 125.8(7) . . ?
C16 N1 C17 126.0(7) . . ?
C14 N2 C15 108.1(6) . . ?
C14 N2 C18 125.1(6) . . ?
C15 N2 C18 126.8(6) . . ?
C2 C1 C6 119.9(5) . . ?
C2 C1 C7 119.2(5) . . ?
C6 C1 C7 120.8(5) . . ?
C1 C2 C3 120.7(5) . . ?
C2 C3 C4 118.4(5) . . ?
C2 C3 C8 119.6(5) . . ?
C4 C3 C8 121.9(5) . . ?
C5 C4 C3 121.7(5) . . ?
C4 C5 C6 118.9(5) . . ?
C4 C5 C9 119.9(5) . . ?
C6 C5 C9 121.2(5) . . ?
C5 C6 C1 120.3(5) . . ?
O1 C7 O2 122.1(5) . . ?
O1 C7 C1 120.6(5) . . ?
O2 C7 C1 117.2(5) . . ?
O1 C7 La1 64.1(3) . . ?
O2 C7 La1 58.1(3) . . ?
C1 C7 La1 173.9(4) . . ?
O4 C8 O3 124.0(5) . . ?
O4 C8 C3 117.5(5) . . ?
O3 C8 C3 118.4(5) . . ?
O12 C12 O11 118.9(5) . . ?
O12 C12 C13 119.8(5) . . ?
O11 C12 C13 121.3(5) . . ?
O12 C12 La1 61.8(3) . 2_676 ?
O11 C12 La1 58.1(3) . 2_676 ?
C13 C12 La1 169.7(5) . 2_676 ?
N2 C14 N1 109.3(6) . . ?
C16 C15 N2 107.7(6) . . ?
C15 C16 N1 106.8(6) . . ?
N2 C18 C19 112.5(6) . . ?

loop_
_geom_bond_atom_site_label_1
_geom_bond_atom_site_label_2
_geom_bond_distance
_geom_bond_site_symmetry_2
_geom_bond_publ_flag
La1 O4 2.421(4) 2_677 ?
La1 O5 2.510(4) . ?
La1 O9 2.518(4) 2_676 ?
La1 O2 2.523(4) . ?
La1 O12 2.531(4) . ?
La1 O8 2.553(4) . ?
La1 O11 2.624(4) 2_676 ?
La1 O1 2.655(4) . ?
La1 O12 2.706(4) 2_676 ?
La1 C7 2.951(5) . ?
La1 C12 3.063(5) 2_676 ?
Co1 O3 2.067(4) 2_577 ?
Co1 O3 2.067(4) 1_554 ?
Co1 O7 2.096(4) 2_676 ?
Co1 O7 2.096(4) 1_455 ?
Co1 O11 2.149(4) 2_576 ?
Co1 O11 2.149(4) . ?
S1 O10 1.437(5) . ?
S1 O9 1.461(4) . ?
S1 O8 1.463(5) . ?
S1 C10 1.759(9) . ?
S2 O6 1.420(5) . ?
S2 O7 1.451(5) . ?
S2 O5 1.461(4) . ?
S2 C11 1.777(9) . ?
O1 C7 1.250(7) . ?
O2 C7 1.259(7) . ?
O3 C8 1.262(6) . ?
O3 Co1 2.067(4) 1_556 ?
O4 C8 1.259(7) . ?
O4 La1 2.421(4) 2_677 ?
O7 Co1 2.096(4) 1_655 ?
O9 La1 2.518(4) 2_676 ?
O11 C12 1.267(7) . ?
O11 La1 2.624(4) 2_676 ?
O12 C12 1.258(7) . ?
O12 La1 2.706(4) 2_676 ?
N1 C14 1.322(9) . ?
N1 C16 1.378(9) . ?
N1 C17 1.461(10) . ?
N2 C14 1.319(9) . ?
N2 C15 1.370(9) . ?
N2 C18 1.474(8) . ?
C1 C2 1.382(8) . ?
C1 C6 1.398(8) . ?
C1 C7 1.517(7) . ?
C2 C3 1.394(7) . ?
C3 C4 1.401(8) . ?
C3 C8 1.492(8) . ?
C4 C5 1.380(8) . ?
C5 C6 1.392(8) . ?
C5 C9 1.521(8) . ?
C12 C13 1.492(8) . ?
C12 La1 3.063(5) 2_676 ?
C15 C16 1.339(11) . ?
C18 C19 1.495(12) . ?
